data_4080688
loop_
_publ_author_name
'Leung, Wing-Por'
'Chan, Yuk-Chi'
'Mak, Thomas C. W.'

_publ_section_title
;
 Synthesis and Structural Characterization of Lithium, Potassium,
 Magnesium, and Heavier Group 14 Metal Complexes Derived from
 2-Quinolyl-Linked (Thiophosphorano)methane
;
_journal_issue 9
_journal_name_full Organometallics
_journal_page_first 2584
_journal_paper_doi 10.1021/om400062e
_journal_volume 32
_journal_year 2013
_chemical_formula_sum 'C32 H40 N2 P2 Pb2 S2'
_chemical_formula_weight 993.10
_chemical_name_systematic
; 
 ? 
;
_space_group_IT_number 9
_symmetry_cell_setting monoclinic
_symmetry_space_group_name_Hall 'C -2yc'
_symmetry_space_group_name_H-M 'C 1 c 1'
_atom_sites_solution_hydrogens geom
_atom_sites_solution_primary direct
_atom_sites_solution_secondary difmap
_audit_creation_method SHELXL-97
_cell_angle_alpha 90.00
_cell_angle_beta 94.7010(10)
_cell_angle_gamma 90.00
_cell_formula_units_Z 8
_cell_length_a 12.8167(6)
_cell_length_b 24.1586(12)
_cell_length_c 22.4787(11)
_cell_measurement_reflns_used 293
_cell_measurement_temperature 296(2)
_cell_measurement_theta_max 15
_cell_measurement_theta_min 15
_cell_volume 6936.7(6)
_computing_cell_refinement 'BRUKER KAPPA APEXII DUO DIFFRACTOMETER'
_computing_data_collection 'BRUKER KAPPA APEXII DUO DIFFRACTOMETER'
_computing_data_reduction 'BRUKER KAPPA APEXII DUO DIFFRACTOMETER'
_computing_molecular_graphics 'SIEMENS SHELXTL'
_computing_publication_material 'SIEMENS SHELXTL'
_computing_structure_refinement 'SHELXL-97 (Sheldrick, 2008)'
_computing_structure_solution 'SHELXS-97 (Sheldrick, 2008)'
_diffrn_ambient_temperature 296(2)
_diffrn_measured_fraction_theta_full 0.999
_diffrn_measured_fraction_theta_max 0.999
_diffrn_measurement_device_type 'BRUKER KAPPA APEXII DUO DIFFRACTOMETER'
_diffrn_measurement_method 'PHI & OMEGA SCAN'
_diffrn_radiation_monochromator graphite
_diffrn_radiation_source 'fine-focus sealed tube'
_diffrn_radiation_type MoK\a
_diffrn_radiation_wavelength 0.71073
_diffrn_reflns_av_R_equivalents 0.0471
_diffrn_reflns_av_sigmaI/netI 0.0522
_diffrn_reflns_limit_h_max 8
_diffrn_reflns_limit_h_min -15
_diffrn_reflns_limit_k_max 28
_diffrn_reflns_limit_k_min -28
_diffrn_reflns_limit_l_max 26
_diffrn_reflns_limit_l_min -26
_diffrn_reflns_number 34101
_diffrn_reflns_theta_full 25.25
_diffrn_reflns_theta_max 25.25
_diffrn_reflns_theta_min 2.47
_exptl_absorpt_coefficient_mu 9.932
_exptl_absorpt_correction_T_max 0.7456
_exptl_absorpt_correction_T_min 0.5113
_exptl_absorpt_correction_type multi-scan
_exptl_crystal_colour red
_exptl_crystal_density_diffrn 1.902
_exptl_crystal_density_method 'not measured'
_exptl_crystal_description block
_exptl_crystal_F_000 3776
_exptl_crystal_size_max 0.50
_exptl_crystal_size_mid 0.30
_exptl_crystal_size_min 0.20
_refine_diff_density_max 0.552
_refine_diff_density_min -0.440
_refine_diff_density_rms 0.084
_refine_ls_abs_structure_details 'Flack H D (1983), Acta Cryst. A39, 876-881'
_refine_ls_abs_structure_Flack 0.003(4)
_refine_ls_extinction_method none
_refine_ls_goodness_of_fit_ref 0.980
_refine_ls_hydrogen_treatment riding
_refine_ls_matrix_type full
_refine_ls_number_parameters 721
_refine_ls_number_reflns 10014
_refine_ls_number_restraints 2
_refine_ls_restrained_S_all 0.980
_refine_ls_R_factor_all 0.0274
_refine_ls_R_factor_gt 0.0230
_refine_ls_shift/su_max 0.002
_refine_ls_shift/su_mean 0.000
_refine_ls_structure_factor_coef Fsqd
_refine_ls_weighting_details 'calc w=1/[\s^2^(Fo^2^)+(0.0002P)^2^+0.0000P] where P=(Fo^2^+2Fc^2^)/3'
_refine_ls_weighting_scheme calc
_refine_ls_wR_factor_gt 0.0489
_refine_ls_wR_factor_ref 0.0507
_reflns_number_gt 9286
_reflns_number_total 10014
_reflns_threshold_expression >2sigma(I)
_cod_data_source_file om400062e_si_002.cif
_cod_data_source_block CYC19
_cod_depositor_comments
;
The following automatic conversions were performed:

'_symmetry_cell_setting' value 'Monoclinic' changed to 'monoclinic'
according to /home/saulius/struct/CIF-dictionaries/cif_core.dic
dictionary named 'cif_core.dic' version 2.3.1 from 2005-06-27.

Automatic conversion script
Id: cif_fix_values 1891 2012-01-12 08:04:46Z andrius 
;
_cod_original_sg_symbol_H-M Cc
_cod_database_code 4080688

loop_
_symmetry_equiv_pos_as_xyz
'x, y, z'
'x, -y, z+1/2'
'x+1/2, y+1/2, z'
'x+1/2, -y+1/2, z+1/2'

loop_
_atom_site_label
_atom_site_type_symbol
_atom_site_fract_x
_atom_site_fract_y
_atom_site_fract_z
_atom_site_U_iso_or_equiv
_atom_site_adp_type
_atom_site_occupancy
_atom_site_symmetry_multiplicity
_atom_site_calc_flag
_atom_site_refinement_flags
Pb1 Pb 0.514431(17) 0.559660(10) 0.300447(11) 0.03874(6) Uani 1 1 d .
Pb2 Pb 0.507643(19) 0.463524(11) 0.408370(12) 0.04055(6) Uani 1 1 d .
Pb1' Pb 0.989360(18) 0.780841(10) 0.722263(11) 0.03938(7) Uani 1 1 d .
Pb2' Pb 0.990243(16) 0.712546(10) 0.592344(11) 0.03696(6) Uani 1 1 d .
P1' P 1.16055(14) 0.81336(7) 0.60150(8) 0.0438(4) Uani 1 1 d .
P2' P 0.94444(12) 0.64912(6) 0.73607(7) 0.0342(3) Uani 1 1 d .
S1' S 1.22921(14) 0.73962(8) 0.60931(9) 0.0538(5) Uani 1 1 d .
S2' S 1.09082(14) 0.67064(8) 0.76328(10) 0.0554(5) Uani 1 1 d .
S1 S 0.59251(14) 0.39570(9) 0.30565(10) 0.0603(5) Uani 1 1 d .
S2 S 0.75331(15) 0.54882(9) 0.34573(10) 0.0595(5) Uani 1 1 d .
P1 P 0.44452(13) 0.41331(7) 0.27647(8) 0.0391(4) Uani 1 1 d .
P2 P 0.68672(13) 0.57984(7) 0.41563(8) 0.0407(4) Uani 1 1 d .
N1' N 0.8707(4) 0.8358(2) 0.6540(2) 0.0369(12) Uani 1 1 d .
N2' N 0.8034(4) 0.7316(2) 0.5979(2) 0.0352(12) Uani 1 1 d .
N1 N 0.3260(4) 0.5599(2) 0.3178(2) 0.0351(12) Uani 1 1 d .
N2 N 0.3952(4) 0.5373(2) 0.4435(2) 0.0429(13) Uani 1 1 d .
C1 C 0.2429(5) 0.5938(3) 0.3268(3) 0.0362(14) Uani 1 1 d .
C2 C 0.2583(6) 0.6504(3) 0.3389(4) 0.0543(19) Uani 1 1 d .
H2A H 0.3255 0.6653 0.3407 0.065 Uiso 1 1 calc R
C3 C 0.1762(7) 0.6832(3) 0.3478(4) 0.065(2) Uani 1 1 d .
H3A H 0.1879 0.7206 0.3554 0.078 Uiso 1 1 calc R
C4 C 0.0738(6) 0.6628(3) 0.3461(4) 0.067(2) Uani 1 1 d .
H4A H 0.0183 0.6861 0.3531 0.081 Uiso 1 1 calc R
C5 C 0.0569(6) 0.6073(3) 0.3336(4) 0.064(2) Uani 1 1 d .
H5A H -0.0109 0.5933 0.3322 0.076 Uiso 1 1 calc R
C6 C 0.1400(5) 0.5716(3) 0.3232(3) 0.0412(15) Uani 1 1 d .
C7 C 0.1289(5) 0.5154(3) 0.3118(3) 0.0477(17) Uani 1 1 d .
H7A H 0.0621 0.5001 0.3093 0.057 Uiso 1 1 calc R
C8 C 0.2117(5) 0.4818(3) 0.3044(3) 0.0431(16) Uani 1 1 d .
H8A H 0.2013 0.4445 0.2954 0.052 Uiso 1 1 calc R
C9 C 0.3164(5) 0.5047(3) 0.3105(3) 0.0354(14) Uani 1 1 d .
C10 C 0.4144(4) 0.4758(2) 0.3117(3) 0.0353(14) Uani 1 1 d .
C11 C 0.3583(5) 0.3555(3) 0.2925(3) 0.0464(17) Uani 1 1 d .
H11A H 0.2892 0.3634 0.2724 0.056 Uiso 1 1 calc R
C12 C 0.3442(7) 0.3492(3) 0.3591(4) 0.067(2) Uani 1 1 d .
H12A H 0.2980 0.3188 0.3650 0.100 Uiso 1 1 calc R
H12B H 0.3148 0.3827 0.3737 0.100 Uiso 1 1 calc R
H12C H 0.4109 0.3424 0.3804 0.100 Uiso 1 1 calc R
C13 C 0.3942(8) 0.3005(3) 0.2684(5) 0.086(3) Uani 1 1 d .
H13A H 0.3464 0.2719 0.2779 0.129 Uiso 1 1 calc R
H13B H 0.4630 0.2920 0.2863 0.129 Uiso 1 1 calc R
H13C H 0.3961 0.3030 0.2259 0.129 Uiso 1 1 calc R
C14 C 0.4301(7) 0.4181(3) 0.1941(3) 0.059(2) Uani 1 1 d .
H14A H 0.4477 0.3816 0.1786 0.070 Uiso 1 1 calc R
C15 C 0.5056(9) 0.4594(5) 0.1703(5) 0.100(4) Uani 1 1 d .
H15A H 0.4952 0.4605 0.1275 0.150 Uiso 1 1 calc R
H15B H 0.5762 0.4483 0.1820 0.150 Uiso 1 1 calc R
H15C H 0.4931 0.4954 0.1862 0.150 Uiso 1 1 calc R
C16 C 0.3163(9) 0.4300(5) 0.1718(4) 0.098(4) Uani 1 1 d .
H16A H 0.3104 0.4319 0.1290 0.147 Uiso 1 1 calc R
H16B H 0.2950 0.4646 0.1878 0.147 Uiso 1 1 calc R
H16C H 0.2722 0.4009 0.1844 0.147 Uiso 1 1 calc R
C17 C 0.3001(6) 0.5492(3) 0.4646(3) 0.0456(17) Uani 1 1 d .
C18 C 0.2205(6) 0.5082(4) 0.4585(3) 0.062(2) Uani 1 1 d .
H18A H 0.2344 0.4733 0.4436 0.074 Uiso 1 1 calc R
C19 C 0.1209(7) 0.5214(5) 0.4752(4) 0.073(3) Uani 1 1 d .
H19A H 0.0674 0.4955 0.4693 0.087 Uiso 1 1 calc R
C20 C 0.1004(8) 0.5713(5) 0.5001(4) 0.081(3) Uani 1 1 d .
H20A H 0.0338 0.5791 0.5113 0.098 Uiso 1 1 calc R
C21 C 0.1780(8) 0.6096(4) 0.5082(4) 0.074(3) Uani 1 1 d .
H21A H 0.1639 0.6430 0.5265 0.089 Uiso 1 1 calc R
C22 C 0.2786(6) 0.6002(4) 0.4900(3) 0.056(2) Uani 1 1 d .
C23 C 0.3596(7) 0.6396(4) 0.4939(4) 0.069(2) Uani 1 1 d .
H23A H 0.3492 0.6733 0.5124 0.083 Uiso 1 1 calc R
C24 C 0.4549(7) 0.6291(3) 0.4707(3) 0.058(2) Uani 1 1 d .
H24A H 0.5078 0.6556 0.4733 0.070 Uiso 1 1 calc R
C25 C 0.4699(5) 0.5766(3) 0.4427(3) 0.0413(15) Uani 1 1 d .
C26 C 0.5551(5) 0.5605(3) 0.4078(3) 0.0412(15) Uani 1 1 d .
C27 C 0.7541(7) 0.5555(4) 0.4863(4) 0.066(2) Uani 1 1 d .
H27A H 0.8188 0.5770 0.4928 0.080 Uiso 1 1 calc R
C28 C 0.7855(9) 0.4953(4) 0.4859(5) 0.102(4) Uani 1 1 d .
H28A H 0.8204 0.4856 0.5239 0.154 Uiso 1 1 calc R
H28B H 0.8319 0.4892 0.4551 0.154 Uiso 1 1 calc R
H28C H 0.7242 0.4727 0.4784 0.154 Uiso 1 1 calc R
C29 C 0.6877(11) 0.5685(6) 0.5392(4) 0.109(4) Uani 1 1 d .
H29A H 0.7241 0.5561 0.5758 0.164 Uiso 1 1 calc R
H29B H 0.6215 0.5499 0.5333 0.164 Uiso 1 1 calc R
H29C H 0.6763 0.6077 0.5413 0.164 Uiso 1 1 calc R
C30 C 0.7065(6) 0.6553(3) 0.4196(3) 0.0512(18) Uani 1 1 d .
H30A H 0.6838 0.6680 0.4579 0.061 Uiso 1 1 calc R
C31 C 0.6408(7) 0.6852(4) 0.3706(4) 0.069(2) Uani 1 1 d .
H31A H 0.6532 0.7243 0.3740 0.104 Uiso 1 1 calc R
H31B H 0.5681 0.6777 0.3742 0.104 Uiso 1 1 calc R
H31C H 0.6596 0.6725 0.3324 0.104 Uiso 1 1 calc R
C32 C 0.8225(7) 0.6712(4) 0.4179(5) 0.079(3) Uani 1 1 d .
H32A H 0.8297 0.7107 0.4203 0.119 Uiso 1 1 calc R
H32B H 0.8476 0.6583 0.3812 0.119 Uiso 1 1 calc R
H32C H 0.8627 0.6544 0.4510 0.119 Uiso 1 1 calc R
C1' C 0.7797(6) 0.8640(3) 0.6499(3) 0.0445(16) Uani 1 1 d .
C2' C 0.7003(6) 0.8470(3) 0.6854(3) 0.0529(19) Uani 1 1 d .
H2'A H 0.7119 0.8178 0.7120 0.063 Uiso 1 1 calc R
C3' C 0.6041(7) 0.8741(4) 0.6806(4) 0.067(2) Uani 1 1 d .
H3'A H 0.5508 0.8627 0.7035 0.081 Uiso 1 1 calc R
C4' C 0.5884(8) 0.9181(4) 0.6416(5) 0.094(3) Uani 1 1 d .
H4'A H 0.5237 0.9357 0.6381 0.112 Uiso 1 1 calc R
C5' C 0.6658(9) 0.9363(5) 0.6079(5) 0.097(4) Uani 1 1 d .
H5'A H 0.6548 0.9671 0.5833 0.116 Uiso 1 1 calc R
C6' C 0.7609(6) 0.9085(3) 0.6108(4) 0.057(2) Uani 1 1 d .
C7' C 0.8437(8) 0.9221(4) 0.5745(5) 0.078(3) Uani 1 1 d .
H7'A H 0.8368 0.9526 0.5492 0.094 Uiso 1 1 calc R
C8' C 0.9319(6) 0.8913(3) 0.5764(4) 0.059(2) Uani 1 1 d .
H8'A H 0.9838 0.9001 0.5513 0.071 Uiso 1 1 calc R
C9' C 0.9466(5) 0.8451(2) 0.6166(3) 0.0381(14) Uani 1 1 d .
C10' C 1.0320(5) 0.8049(3) 0.6219(3) 0.0386(14) Uani 1 1 d .
C11' C 1.1637(7) 0.8382(4) 0.5232(4) 0.063(2) Uani 1 1 d .
H11B H 1.1406 0.8769 0.5227 0.076 Uiso 1 1 calc R
C12' C 1.0882(8) 0.8072(4) 0.4805(4) 0.075(3) Uani 1 1 d .
H12D H 1.0922 0.8214 0.4409 0.112 Uiso 1 1 calc R
H12E H 1.0183 0.8118 0.4922 0.112 Uiso 1 1 calc R
H12F H 1.1060 0.7686 0.4813 0.112 Uiso 1 1 calc R
C13' C 1.2744(7) 0.8379(5) 0.5039(5) 0.085(3) Uani 1 1 d .
H13D H 1.2737 0.8508 0.4635 0.127 Uiso 1 1 calc R
H13E H 1.3018 0.8010 0.5064 0.127 Uiso 1 1 calc R
H13F H 1.3177 0.8619 0.5295 0.127 Uiso 1 1 calc R
C14' C 1.2330(8) 0.8651(4) 0.6465(5) 0.084(3) Uani 1 1 d .
H14B H 1.2959 0.8720 0.6255 0.100 Uiso 1 1 calc R
C15' C 1.2725(13) 0.8444(5) 0.7045(6) 0.140(6) Uani 1 1 d .
H15D H 1.3115 0.8730 0.7260 0.210 Uiso 1 1 calc R
H15E H 1.3172 0.8131 0.6994 0.210 Uiso 1 1 calc R
H15F H 1.2148 0.8333 0.7264 0.210 Uiso 1 1 calc R
C16' C 1.1793(10) 0.9207(4) 0.6477(6) 0.100(4) Uani 1 1 d .
H16D H 1.2227 0.9461 0.6714 0.151 Uiso 1 1 calc R
H16E H 1.1134 0.9166 0.6647 0.151 Uiso 1 1 calc R
H16F H 1.1676 0.9347 0.6078 0.151 Uiso 1 1 calc R
C17' C 0.7151(5) 0.7500(3) 0.5657(3) 0.0341(13) Uani 1 1 d .
C18' C 0.7256(6) 0.7806(3) 0.5133(3) 0.0468(17) Uani 1 1 d .
H18B H 0.7917 0.7874 0.5007 0.056 Uiso 1 1 calc R
C19' C 0.6383(6) 0.8003(3) 0.4809(3) 0.057(2) Uani 1 1 d .
H19B H 0.6456 0.8203 0.4461 0.069 Uiso 1 1 calc R
C20' C 0.5398(7) 0.7909(4) 0.4992(4) 0.069(2) Uani 1 1 d .
H20B H 0.4815 0.8047 0.4766 0.083 Uiso 1 1 calc R
C21' C 0.5264(6) 0.7615(3) 0.5504(4) 0.058(2) Uani 1 1 d .
H21B H 0.4597 0.7558 0.5627 0.070 Uiso 1 1 calc R
C22' C 0.6145(5) 0.7402(3) 0.5839(3) 0.0438(16) Uani 1 1 d .
C23' C 0.6101(6) 0.7104(3) 0.6382(3) 0.0512(18) Uani 1 1 d .
H23B H 0.5451 0.7018 0.6512 0.061 Uiso 1 1 calc R
C24' C 0.6978(5) 0.6942(3) 0.6714(3) 0.0463(17) Uani 1 1 d .
H24B H 0.6927 0.6752 0.7071 0.056 Uiso 1 1 calc R
C25' C 0.7976(5) 0.7064(2) 0.6512(3) 0.0352(14) Uani 1 1 d .
C26' C 0.9012(5) 0.6979(3) 0.6825(3) 0.0333(13) Uani 1 1 d .
C27' C 0.9417(7) 0.5782(3) 0.7056(3) 0.059(2) Uani 1 1 d .
H27B H 0.9795 0.5554 0.7363 0.071 Uiso 1 1 calc R
C28' C 1.0020(9) 0.5726(4) 0.6506(5) 0.092(3) Uani 1 1 d .
H28D H 0.9979 0.5351 0.6366 0.138 Uiso 1 1 calc R
H28E H 1.0740 0.5823 0.6606 0.138 Uiso 1 1 calc R
H28F H 0.9724 0.5969 0.6199 0.138 Uiso 1 1 calc R
C29' C 0.8318(9) 0.5544(5) 0.6980(6) 0.101(4) Uani 1 1 d .
H29D H 0.8343 0.5176 0.6819 0.152 Uiso 1 1 calc R
H29E H 0.7886 0.5773 0.6712 0.152 Uiso 1 1 calc R
H29F H 0.8029 0.5531 0.7361 0.152 Uiso 1 1 calc R
C30' C 0.8654(6) 0.6445(3) 0.8008(3) 0.0460(17) Uani 1 1 d .
H30B H 0.7955 0.6314 0.7864 0.055 Uiso 1 1 calc R
C31' C 0.8534(9) 0.7014(4) 0.8290(4) 0.087(4) Uani 1 1 d .
H31D H 0.8113 0.6982 0.8622 0.131 Uiso 1 1 calc R
H31E H 0.8201 0.7262 0.7999 0.131 Uiso 1 1 calc R
H31F H 0.9212 0.7156 0.8425 0.131 Uiso 1 1 calc R
C32' C 0.9112(8) 0.6034(4) 0.8473(4) 0.073(3) Uani 1 1 d .
H32D H 0.8675 0.6019 0.8800 0.110 Uiso 1 1 calc R
H32E H 0.9803 0.6150 0.8617 0.110 Uiso 1 1 calc R
H32F H 0.9145 0.5673 0.8296 0.110 Uiso 1 1 calc R

loop_
_atom_site_aniso_label
_atom_site_aniso_U_11
_atom_site_aniso_U_22
_atom_site_aniso_U_33
_atom_site_aniso_U_23
_atom_site_aniso_U_13
_atom_site_aniso_U_12
Pb1 0.03558(13) 0.04254(14) 0.03870(13) 0.00048(11) 0.00665(10) -0.00640(11)
Pb2 0.04038(14) 0.03759(13) 0.04332(13) 0.00249(11) 0.00127(10) 0.00031(11)
Pb1' 0.04727(15) 0.03310(13) 0.03718(14) -0.00043(11) -0.00001(10) -0.00098(11)
Pb2' 0.03395(13) 0.03496(13) 0.04263(14) -0.00374(11) 0.00718(10) 0.00323(10)
P1' 0.0388(10) 0.0380(10) 0.0550(11) 0.0087(8) 0.0058(8) -0.0012(7)
P2' 0.0323(8) 0.0290(8) 0.0412(9) 0.0064(7) 0.0034(7) 0.0043(6)
S1' 0.0408(10) 0.0455(10) 0.0746(13) 0.0078(9) 0.0016(9) 0.0072(8)
S2' 0.0321(9) 0.0541(11) 0.0777(13) 0.0111(10) -0.0087(8) 0.0032(8)
S1 0.0307(9) 0.0673(13) 0.0832(14) -0.0206(11) 0.0070(9) 0.0060(8)
S2 0.0370(10) 0.0709(14) 0.0721(14) -0.0238(11) 0.0130(9) -0.0021(9)
P1 0.0326(9) 0.0373(9) 0.0481(10) -0.0093(8) 0.0082(7) -0.0021(7)
P2 0.0341(9) 0.0419(10) 0.0454(10) -0.0067(8) -0.0009(7) -0.0020(7)
N1' 0.041(3) 0.026(3) 0.045(3) -0.001(2) 0.013(2) 0.006(2)
N2' 0.030(3) 0.040(3) 0.035(3) 0.003(2) -0.002(2) 0.006(2)
N1 0.030(3) 0.032(3) 0.043(3) 0.000(2) 0.003(2) 0.002(2)
N2 0.042(3) 0.050(3) 0.037(3) -0.003(2) 0.012(2) 0.004(3)
C1 0.032(3) 0.032(3) 0.045(4) 0.006(3) 0.007(3) 0.004(3)
C2 0.049(4) 0.039(4) 0.076(5) 0.007(4) 0.012(4) 0.002(3)
C3 0.068(6) 0.028(4) 0.100(7) 0.005(4) 0.023(5) 0.002(3)
C4 0.060(5) 0.039(4) 0.107(7) -0.002(4) 0.034(5) 0.015(4)
C5 0.043(4) 0.062(5) 0.088(6) 0.006(4) 0.016(4) 0.000(4)
C6 0.035(4) 0.041(4) 0.047(4) -0.001(3) 0.000(3) 0.000(3)
C7 0.029(3) 0.046(4) 0.068(5) -0.010(3) 0.001(3) -0.005(3)
C8 0.034(4) 0.041(4) 0.054(4) -0.011(3) 0.003(3) -0.006(3)
C9 0.036(3) 0.038(4) 0.032(3) 0.000(3) 0.003(3) -0.008(3)
C10 0.023(3) 0.034(3) 0.049(4) -0.003(3) 0.003(3) -0.001(2)
C11 0.030(3) 0.040(4) 0.069(5) -0.010(3) 0.007(3) -0.004(3)
C12 0.067(5) 0.056(5) 0.080(6) 0.000(4) 0.015(4) -0.017(4)
C13 0.084(7) 0.037(5) 0.139(9) -0.021(5) 0.021(6) -0.007(4)
C14 0.064(5) 0.065(5) 0.049(4) -0.016(4) 0.017(4) -0.001(4)
C15 0.092(8) 0.142(10) 0.070(7) 0.005(7) 0.033(6) -0.022(7)
C16 0.091(8) 0.147(11) 0.052(6) 0.004(6) -0.015(5) -0.005(7)
C17 0.045(4) 0.060(5) 0.034(4) 0.007(3) 0.014(3) 0.005(3)
C18 0.048(4) 0.095(7) 0.042(4) 0.013(4) 0.009(3) -0.001(4)
C19 0.051(5) 0.113(8) 0.056(5) 0.013(5) 0.021(4) -0.014(5)
C20 0.054(6) 0.118(9) 0.075(6) 0.003(6) 0.028(5) 0.011(6)
C21 0.068(6) 0.099(7) 0.057(5) -0.009(5) 0.015(4) 0.025(6)
C22 0.049(5) 0.070(6) 0.053(5) -0.005(4) 0.020(4) 0.010(4)
C23 0.069(6) 0.073(6) 0.069(6) -0.027(5) 0.022(4) 0.006(5)
C24 0.070(5) 0.056(5) 0.052(4) -0.018(4) 0.021(4) -0.007(4)
C25 0.036(4) 0.051(4) 0.037(4) -0.001(3) 0.005(3) -0.004(3)
C26 0.042(4) 0.040(4) 0.042(4) -0.009(3) 0.004(3) -0.007(3)
C27 0.054(5) 0.076(6) 0.064(6) 0.000(4) -0.021(4) -0.008(4)
C28 0.111(9) 0.073(7) 0.115(9) 0.023(6) -0.042(7) 0.019(6)
C29 0.130(10) 0.151(11) 0.045(6) 0.012(6) -0.005(6) 0.044(8)
C30 0.045(4) 0.050(4) 0.060(5) -0.010(4) 0.012(3) -0.004(3)
C31 0.081(6) 0.059(5) 0.067(5) 0.006(4) 0.001(5) 0.001(4)
C32 0.049(5) 0.060(5) 0.129(9) -0.001(5) 0.008(5) -0.017(4)
C1' 0.057(4) 0.036(4) 0.041(4) -0.012(3) 0.004(3) 0.007(3)
C2' 0.057(5) 0.050(4) 0.054(4) -0.007(4) 0.017(4) 0.006(4)
C3' 0.062(5) 0.068(6) 0.075(6) -0.009(5) 0.028(4) 0.017(4)
C4' 0.065(6) 0.087(7) 0.131(10) 0.005(7) 0.025(6) 0.043(6)
C5' 0.100(8) 0.088(7) 0.105(8) 0.029(6) 0.023(7) 0.056(6)
C6' 0.062(5) 0.049(5) 0.063(5) 0.011(4) 0.016(4) 0.020(4)
C7' 0.085(7) 0.058(5) 0.093(7) 0.038(5) 0.015(5) 0.029(5)
C8' 0.058(5) 0.053(5) 0.070(5) 0.018(4) 0.019(4) 0.012(4)
C9' 0.047(4) 0.026(3) 0.042(4) 0.003(3) 0.004(3) 0.003(3)
C10' 0.040(4) 0.035(3) 0.042(4) 0.001(3) 0.007(3) 0.005(3)
C11' 0.055(5) 0.065(5) 0.073(6) 0.028(4) 0.025(4) 0.018(4)
C12' 0.082(7) 0.094(7) 0.048(5) 0.014(5) 0.004(4) 0.004(5)
C13' 0.057(6) 0.114(8) 0.088(7) 0.031(6) 0.038(5) 0.013(5)
C14' 0.078(7) 0.081(7) 0.087(7) -0.018(5) -0.019(5) -0.026(5)
C15' 0.197(16) 0.092(9) 0.122(11) -0.041(8) -0.046(10) -0.033(9)
C16' 0.116(9) 0.045(6) 0.140(10) -0.024(6) 0.008(8) -0.019(6)
C17' 0.027(3) 0.035(3) 0.039(3) -0.006(3) -0.002(2) 0.005(3)
C18' 0.039(4) 0.061(5) 0.039(4) 0.008(3) 0.001(3) 0.007(3)
C19' 0.053(5) 0.067(5) 0.051(4) 0.013(4) 0.000(3) 0.014(4)
C20' 0.051(5) 0.099(7) 0.056(5) 0.013(5) -0.008(4) 0.022(5)
C21' 0.038(4) 0.066(5) 0.070(5) 0.004(4) -0.005(3) 0.002(4)
C22' 0.032(4) 0.042(4) 0.056(4) 0.002(3) -0.005(3) 0.002(3)
C23' 0.036(4) 0.059(5) 0.059(5) 0.013(4) 0.008(3) -0.005(3)
C24' 0.035(4) 0.051(4) 0.053(4) 0.017(3) 0.003(3) -0.003(3)
C25' 0.031(3) 0.033(3) 0.042(4) -0.001(3) 0.004(3) 0.003(3)
C26' 0.034(3) 0.032(3) 0.033(3) 0.006(3) 0.001(2) 0.001(3)
C27' 0.092(6) 0.027(4) 0.057(5) 0.003(3) -0.006(4) 0.005(4)
C28' 0.132(9) 0.046(5) 0.104(8) -0.026(5) 0.037(7) 0.002(5)
C29' 0.106(9) 0.080(7) 0.120(9) -0.035(6) 0.019(7) -0.043(6)
C30' 0.040(4) 0.052(4) 0.049(4) 0.014(3) 0.016(3) 0.007(3)
C31' 0.136(10) 0.062(6) 0.073(6) 0.025(5) 0.060(6) 0.037(6)
C32' 0.094(7) 0.076(6) 0.052(5) 0.030(4) 0.023(4) 0.025(5)

loop_
_atom_type_symbol
_atom_type_description
_atom_type_scat_dispersion_real
_atom_type_scat_dispersion_imag
_atom_type_scat_source
C C 0.0033 0.0016 'International Tables Vol C Tables 4.2.6.8 and 6.1.1.4'
H H 0.0000 0.0000 'International Tables Vol C Tables 4.2.6.8 and 6.1.1.4'
N N 0.0061 0.0033 'International Tables Vol C Tables 4.2.6.8 and 6.1.1.4'
P P 0.1023 0.0942 'International Tables Vol C Tables 4.2.6.8 and 6.1.1.4'
S S 0.1246 0.1234 'International Tables Vol C Tables 4.2.6.8 and 6.1.1.4'
Pb Pb -3.3944 10.1111 'International Tables Vol C Tables 4.2.6.8 and 6.1.1.4'

loop_
_geom_angle_atom_site_label_1
_geom_angle_atom_site_label_2
_geom_angle_atom_site_label_3
_geom_angle
C10 Pb1 C26 88.6(2)
C10 Pb1 N1 56.95(18)
C26 Pb1 N1 88.6(2)
C10 Pb1 Pb2 45.75(15)
C26 Pb1 Pb2 46.00(15)
N1 Pb1 Pb2 78.76(12)
C10 Pb2 C26 89.0(2)
C10 Pb2 N2 86.57(19)
C26 Pb2 N2 57.0(2)
C10 Pb2 S1 64.64(15)
C26 Pb2 S1 113.80(16)
N2 Pb2 S1 150.64(13)
C10 Pb2 Pb1 46.01(14)
C26 Pb2 Pb1 46.10(16)
N2 Pb2 Pb1 77.39(12)
S1 Pb2 Pb1 78.26(4)
C26' Pb1' C10' 89.4(2)
C26' Pb1' N1' 88.29(18)
C10' Pb1' N1' 57.80(18)
C26' Pb1' C9' 95.19(19)
C10' Pb1' C9' 30.79(19)
N1' Pb1' C9' 28.35(17)
C26' Pb1' S2' 64.48(14)
C10' Pb1' S2' 111.31(15)
N1' Pb1' S2' 151.66(13)
C9' Pb1' S2' 140.29(13)
C26' Pb1' Pb2' 46.40(14)
C10' Pb1' Pb2' 45.08(15)
N1' Pb1' Pb2' 76.59(11)
C9' Pb1' Pb2' 63.70(12)
S2' Pb1' Pb2' 78.67(4)
C10' Pb2' C26' 90.8(2)
C10' Pb2' N2' 90.5(2)
C26' Pb2' N2' 57.16(18)
C10' Pb2' S1' 64.75(16)
C26' Pb2' S1' 116.80(15)
N2' Pb2' S1' 155.02(13)
C10' Pb2' Pb1' 46.49(15)
C26' Pb2' Pb1' 46.42(15)
N2' Pb2' Pb1' 77.92(12)
S1' Pb2' Pb1' 82.18(4)
C10' P1' C14' 112.5(4)
C10' P1' C11' 112.2(3)
C14' P1' C11' 104.8(5)
C10' P1' S1' 106.9(2)
C14' P1' S1' 111.4(4)
C11' P1' S1' 109.2(3)
C26' P2' C30' 114.9(3)
C26' P2' C27' 112.2(3)
C30' P2' C27' 104.0(4)
C26' P2' S2' 105.9(2)
C30' P2' S2' 109.8(3)
C27' P2' S2' 110.2(3)
P1' S1' Pb2' 75.79(8)
P2' S2' Pb1' 76.66(7)
P1 S1 Pb2 75.57(7)
C10 P1 C11 114.0(3)
C10 P1 C14 112.9(3)
C11 P1 C14 103.4(4)
C10 P1 S1 105.8(2)
C11 P1 S1 110.1(3)
C14 P1 S1 110.8(3)
C26 P2 C27 112.5(4)
C26 P2 C30 113.4(3)
C27 P2 C30 102.8(4)
C26 P2 S2 107.0(2)
C27 P2 S2 111.0(3)
C30 P2 S2 110.1(2)
C1' N1' C9' 122.4(6)
C1' N1' Pb1' 143.4(4)
C9' N1' Pb1' 92.2(4)
C25' N2' C17' 120.9(5)
C25' N2' Pb2' 94.9(4)
C17' N2' Pb2' 143.5(4)
C9 N1 C1 122.9(5)
C9 N1 Pb1 93.4(3)
C1 N1 Pb1 143.5(4)
C25 N2 C17 120.6(6)
C25 N2 Pb2 94.0(4)
C17 N2 Pb2 145.1(5)
N1 C1 C2 120.7(6)
N1 C1 C6 119.7(6)
C2 C1 C6 119.6(6)
C3 C2 C1 120.1(7)
C2 C3 C4 122.2(7)
C5 C4 C3 118.5(7)
C4 C5 C6 121.4(7)
C7 C6 C5 124.4(6)
C7 C6 C1 117.4(6)
C5 C6 C1 118.1(6)
C8 C7 C6 122.7(6)
C7 C8 C9 119.1(6)
N1 C9 C10 114.1(5)
N1 C9 C8 117.7(6)
C10 C9 C8 128.2(6)
C9 C10 P1 129.2(5)
C9 C10 Pb2 116.4(4)
P1 C10 Pb2 100.9(3)
C9 C10 Pb1 93.5(4)
P1 C10 Pb1 122.2(3)
Pb2 C10 Pb1 88.2(2)
C13 C11 C12 109.1(7)
C13 C11 P1 112.9(5)
C12 C11 P1 112.9(5)
C15 C14 C16 112.2(9)
C15 C14 P1 112.3(6)
C16 C14 P1 110.8(5)
N2 C17 C22 122.4(7)
N2 C17 C18 118.2(7)
C22 C17 C18 119.4(7)
C19 C18 C17 118.7(9)
C20 C19 C18 121.5(9)
C21 C20 C19 119.6(8)
C20 C21 C22 122.0(9)
C17 C22 C21 118.6(8)
C17 C22 C23 117.0(7)
C21 C22 C23 124.3(8)
C24 C23 C22 121.4(7)
C23 C24 C25 118.6(7)
N2 C25 C24 119.7(6)
N2 C25 C26 112.7(6)
C24 C25 C26 127.4(6)
C25 C26 P2 129.7(5)
C25 C26 Pb2 93.2(4)
P2 C26 Pb2 120.0(3)
C25 C26 Pb1 115.5(5)
P2 C26 Pb1 103.3(3)
Pb2 C26 Pb1 87.9(2)
C28 C27 C29 111.4(9)
C28 C27 P2 114.1(6)
C29 C27 P2 110.4(7)
C31 C30 C32 110.1(7)
C31 C30 P2 111.7(6)
C32 C30 P2 112.0(5)
N1' C1' C6' 122.4(6)
N1' C1' C2' 118.5(7)
C6' C1' C2' 119.0(7)
C3' C2' C1' 119.8(8)
C4' C3' C2' 119.5(8)
C5' C4' C3' 121.6(8)
C4' C5' C6' 119.4(9)
C5' C6' C1' 120.6(8)
C5' C6' C7' 123.4(8)
C1' C6' C7' 116.0(7)
C8' C7' C6' 120.9(7)
C7' C8' C9' 120.9(7)
N1' C9' C8' 117.0(6)
N1' C9' C10' 114.2(5)
C8' C9' C10' 128.7(6)
N1' C9' Pb1' 59.5(3)
C8' C9' Pb1' 162.1(5)
C10' C9' Pb1' 58.6(3)
C9' C10' P1' 127.8(5)
C9' C10' Pb2' 116.8(4)
P1' C10' Pb2' 103.3(3)
C9' C10' Pb1' 90.6(4)
P1' C10' Pb1' 123.8(3)
Pb2' C10' Pb1' 88.4(2)
C12' C11' C13' 112.5(8)
C12' C11' P1' 112.3(6)
C13' C11' P1' 111.2(6)
C15' C14' C16' 114.7(10)
C15' C14' P1' 112.8(8)
C16' C14' P1' 114.1(7)
N2' C17' C22' 122.0(6)
N2' C17' C18' 118.9(6)
C22' C17' C18' 119.1(6)
C19' C18' C17' 119.8(7)
C18' C19' C20' 120.8(7)
C21' C20' C19' 121.0(7)
C20' C21' C22' 119.3(7)
C21' C22' C17' 119.9(7)
C21' C22' C23' 124.1(7)
C17' C22' C23' 116.0(6)
C24' C23' C22' 122.0(6)
C23' C24' C25' 119.4(6)
N2' C25' C24' 119.5(6)
N2' C25' C26' 112.0(5)
C24' C25' C26' 128.4(6)
C25' C26' P2' 130.6(5)
C25' C26' Pb2' 92.8(4)
P2' C26' Pb2' 121.9(3)
C25' C26' Pb1' 115.9(4)
P2' C26' Pb1' 101.0(3)
Pb2' C26' Pb1' 87.18(19)
C28' C27' C29' 113.9(8)
C28' C27' P2' 112.9(6)
C29' C27' P2' 112.5(6)
C32' C30' C31' 110.4(7)
C32' C30' P2' 112.1(5)
C31' C30' P2' 110.7(5)

loop_
_geom_bond_atom_site_label_1
_geom_bond_atom_site_label_2
_geom_bond_distance
Pb1 C10 2.422(6)
Pb1 C26 2.426(7)
Pb1 N1 2.477(5)
Pb1 Pb2 3.3648(4)
Pb2 C10 2.411(6)
Pb2 C26 2.422(6)
Pb2 N2 2.463(5)
Pb2 S1 3.100(2)
Pb1' C26' 2.433(6)
Pb1' C10' 2.434(6)
Pb1' N1' 2.459(5)
Pb1' C9' 2.852(6)
Pb1' S2' 3.0712(19)
Pb1' Pb2' 3.3551(3)
Pb2' C10' 2.376(6)
Pb2' C26' 2.433(6)
Pb2' N2' 2.452(5)
Pb2' S1' 3.1244(19)
P1' C10' 1.758(6)
P1' C14' 1.816(9)
P1' C11' 1.862(8)
P1' S1' 1.988(3)
P2' C26' 1.743(6)
P2' C30' 1.842(6)
P2' C27' 1.845(7)
P2' S2' 1.994(2)
S1 P1 2.001(3)
S2 P2 1.995(3)
P1 C10 1.761(6)
P1 C11 1.836(7)
P1 C14 1.849(8)
P2 C26 1.745(7)
P2 C27 1.842(8)
P2 C30 1.843(8)
N1' C1' 1.347(8)
N1' C9' 1.355(8)
N2' C25' 1.352(8)
N2' C17' 1.367(8)
N1 C9 1.348(8)
N1 C1 1.372(8)
N2 C25 1.349(8)
N2 C17 1.373(8)
C1 C2 1.406(9)
C1 C6 1.420(9)
C2 C3 1.345(10)
C3 C4 1.400(11)
C4 C5 1.383(11)
C5 C6 1.405(10)
C6 C7 1.386(9)
C7 C8 1.358(9)
C8 C9 1.448(8)
C9 C10 1.436(8)
C11 C13 1.519(11)
C11 C12 1.528(11)
C14 C15 1.518(12)
C14 C16 1.530(13)
C17 C22 1.395(11)
C17 C18 1.421(11)
C18 C19 1.397(11)
C19 C20 1.364(14)
C20 C21 1.359(14)
C21 C22 1.403(11)
C22 C23 1.405(12)
C23 C24 1.390(11)
C24 C25 1.436(10)
C25 C26 1.450(9)
C27 C28 1.509(13)
C27 C29 1.550(14)
C30 C31 1.514(11)
C30 C32 1.539(11)
C1' C6' 1.397(10)
C1' C2' 1.405(10)
C2' C3' 1.392(11)
C3' C4' 1.382(13)
C4' C5' 1.369(14)
C5' C6' 1.389(12)
C6' C7' 1.431(11)
C7' C8' 1.350(11)
C8' C9' 1.441(9)
C9' C10' 1.460(9)
C11' C12' 1.505(13)
C11' C13' 1.518(11)
C14' C15' 1.448(16)
C14' C16' 1.510(14)
C17' C22' 1.405(9)
C17' C18' 1.406(9)
C18' C19' 1.370(10)
C19' C20' 1.379(12)
C20' C21' 1.376(12)
C21' C22' 1.403(10)
C22' C23' 1.420(10)
C23' C24' 1.355(10)
C24' C25' 1.423(9)
C25' C26' 1.465(9)
C27' C28' 1.517(12)
C27' C29' 1.518(13)
C30' C32' 1.525(10)
C30' C31' 1.527(12)
